data_7233090
loop_
_publ_author_name
'Yue, Zenghui'
'Lu, Huangjie'
'Li, Zijian'
'Guo, Shangyao'
'Song, Junze'
'Ren, Yi Ming'
'Huang, Yuying'
'Lin, Jian'
'Wang, Jian-Qiang'

_publ_section_title
;
 Structural Evolution and Tuneable Photoluminescence of f-Element Bearing
 Coordination Polymers of the 2,4,6-tri-\a-pyridyl-1,3,5-triazine Ligand
;
_journal_name_full CrystEngComm
_journal_paper_doi 10.1039/C9CE00867E
_journal_year 2019
_chemical_formula_moiety 'C22 H20 Lu N11 O10'
_chemical_formula_sum 'C22 H20 Lu N11 O10'
_chemical_formula_weight 773.46
_chemical_melting_point ?
_chemical_name_common LuTPTZ
_space_group_crystal_system triclinic
_space_group_IT_number 2
_space_group_name_Hall '-P 1'
_space_group_name_H-M_alt 'P -1'
_symmetry_space_group_name_Hall '-P 1'
_symmetry_space_group_name_H-M 'P -1'
_atom_sites_solution_hydrogens mixed
_audit_creation_method SHELXL-2014/7
_audit_update_record
;
2019-07-05 deposited with the CCDC.    2019-07-12 downloaded from the CCDC.
;
_cell_angle_alpha 95.570(5)
_cell_angle_beta 94.166(5)
_cell_angle_gamma 100.890(4)
_cell_formula_units_Z 2
_cell_length_a 9.9120(13)
_cell_length_b 11.7216(16)
_cell_length_c 12.4564(17)
_cell_measurement_reflns_used 46058
_cell_measurement_temperature 292(2)
_cell_measurement_theta_max 27.511
_cell_measurement_theta_min 3.238
_cell_volume 1408.3(3)
_computing_cell_refinement 'Bruker SAINT'
_computing_data_collection 'Bruker APEX2'
_computing_data_reduction 'Bruker SAINT'
_computing_molecular_graphics 'Bruker SHELXTL'
_computing_publication_material 'Bruker SHELXTL'
_computing_structure_refinement 'SHELXL-2014/7 (Sheldrick, 2014)'
_diffrn_ambient_temperature 292(2)
_diffrn_measured_fraction_theta_full 0.994
_diffrn_measured_fraction_theta_max 0.994
_diffrn_measurement_device_type 'Bruker APEX-II'
_diffrn_measurement_method '0.5 wide w/ exposures'
_diffrn_radiation_type MoK\a
_diffrn_radiation_wavelength 0.71073
_diffrn_reflns_av_R_equivalents 0.0353
_diffrn_reflns_av_unetI/netI 0.0191
_diffrn_reflns_Laue_measured_fraction_full 0.994
_diffrn_reflns_Laue_measured_fraction_max 0.994
_diffrn_reflns_limit_h_max 12
_diffrn_reflns_limit_h_min -12
_diffrn_reflns_limit_k_max 15
_diffrn_reflns_limit_k_min -15
_diffrn_reflns_limit_l_max 16
_diffrn_reflns_limit_l_min -16
_diffrn_reflns_number 46058
_diffrn_reflns_point_group_measured_fraction_full 0.994
_diffrn_reflns_point_group_measured_fraction_max 0.994
_diffrn_reflns_theta_full 25.242
_diffrn_reflns_theta_max 27.511
_diffrn_reflns_theta_min 3.238
_diffrn_source 'Turbo X-ray Source'
_exptl_absorpt_coefficient_mu 3.580
_exptl_absorpt_correction_T_max 0.860
_exptl_absorpt_correction_T_min 0.387
_exptl_absorpt_correction_type multi-scan
_exptl_absorpt_process_details SHELTXPREP
_exptl_crystal_colour Yellow
_exptl_crystal_density_diffrn 1.824
_exptl_crystal_density_meas ?
_exptl_crystal_density_method 'Not measured'
_exptl_crystal_description Blcok
_exptl_crystal_F_000 760
_exptl_crystal_size_max 0.42
_exptl_crystal_size_mid 0.23
_exptl_crystal_size_min 0.042
_refine_diff_density_max 1.629
_refine_diff_density_min -1.512
_refine_diff_density_rms 0.112
_refine_ls_extinction_method none
_refine_ls_goodness_of_fit_ref 1.054
_refine_ls_hydrogen_treatment mixed
_refine_ls_matrix_type full
_refine_ls_number_parameters 357
_refine_ls_number_reflns 6433
_refine_ls_number_restraints 15
_refine_ls_restrained_S_all 1.138
_refine_ls_R_factor_all 0.0328
_refine_ls_R_factor_gt 0.0316
_refine_ls_shift/su_max 0.002
_refine_ls_shift/su_mean 0.000
_refine_ls_structure_factor_coef Fsqd
_refine_ls_weighting_details 'w=1/[\s^2^(Fo^2^)+(0.0450P)^2^+3.3846P] where P=(Fo^2^+2Fc^2^)/3'
_refine_ls_weighting_scheme calc
_refine_ls_wR_factor_gt 0.0826
_refine_ls_wR_factor_ref 0.0837
_reflns_Friedel_coverage 0.000
_reflns_number_gt 6200
_reflns_number_total 6433
_reflns_threshold_expression 'I > 2\s(I)'
_cod_data_source_file c9ce00867e2.cif
_cod_data_source_block LuTPTZ-3
_cod_depositor_comments
;
The following automatic conversions were performed:

'_chemical_melting_point' value 'N/A' was changed to '?' - the value
is undefined or not given.

'_exptl_crystal_density_meas' value 'Not measured' was changed to '?'
- the value is perceived as not measured.

Automatic conversion script
Id: cif_fix_values 4973 2017-02-22 13:04:09Z antanas 
;
_cod_database_code 7233090
_shelx_shelxl_version_number 2014/7
_shelx_space_group_comment
;
The symmetry employed for this shelxl refinement is uniquely defined
by the following loop, which should always be used as a source of
symmetry information in preference to the above space-group names.
They are only intended as comments.
;

loop_
_space_group_symop_operation_xyz
'x, y, z'
'-x, -y, -z'

loop_
_atom_site_label
_atom_site_type_symbol
_atom_site_fract_x
_atom_site_fract_y
_atom_site_fract_z
_atom_site_U_iso_or_equiv
_atom_site_adp_type
_atom_site_occupancy
_atom_site_site_symmetry_order
_atom_site_calc_flag
_atom_site_refinement_flags_posn
_atom_site_refinement_flags_adp
Lu01 Lu 0.64456(2) 0.85448(2) 0.73914(2) 0.03129(6) Uani 1 1 d . .
O1 O 0.6514(4) 1.0116(3) 0.6353(3) 0.0570(8) Uani 1 1 d . .
O2 O 0.4557(4) 0.9450(3) 0.6913(3) 0.0539(8) Uani 1 1 d . .
O3 O 0.4799(6) 1.1003(4) 0.6085(5) 0.0925(16) Uani 1 1 d . .
O4 O 0.7631(4) 0.7747(3) 0.8866(3) 0.0617(9) Uani 1 1 d . .
O5 O 0.6664(4) 0.6569(3) 0.7500(3) 0.0518(8) Uani 1 1 d . .
O6 O 0.7595(5) 0.5887(4) 0.8863(4) 0.0736(12) Uani 1 1 d . .
O7 O 0.6731(4) 0.9944(4) 0.8815(3) 0.0718(12) Uani 1 1 d . .
O8 O 0.5442(7) 1.1161(6) 0.8914(6) 0.1178(17) Uani 1 1 d . U
O9 O 0.6814(6) 1.1117(5) 1.0220(5) 0.1007(13) Uani 1 1 d . U
O10 O 0.4663(4) 0.7789(3) 0.8353(3) 0.0476(7) Uani 1 1 d . .
H10A H 0.406(6) 0.816(5) 0.869(5) 0.057 Uiso 1 1 d . U
H10B H 0.447(6) 0.710(5) 0.851(5) 0.057 Uiso 1 1 d . U
N8 N 0.7313(4) 0.6701(4) 0.8427(3) 0.0479(9) Uani 1 1 d . .
N7 N 0.5263(5) 1.0218(4) 0.6433(4) 0.0555(10) Uani 1 1 d . .
N9 N 0.6313(5) 1.0715(4) 0.9332(4) 0.0548(8) Uani 1 1 d . U
C9 C 0.9758(2) 0.9224(2) 0.66946(16) 0.0372(8) Uani 1 1 d G .
N5 N 0.89951(18) 0.9460(2) 0.75537(19) 0.0369(7) Uani 1 1 d G .
C13 C 0.9647(2) 1.0125(3) 0.84987(17) 0.0457(10) Uani 1 1 d G .
H13 H 0.9136 1.0282 0.9073 0.055 Uiso 1 1 calc R U
C12 C 1.1061(3) 1.0555(3) 0.85847(19) 0.0494(10) Uani 1 1 d G .
H12 H 1.1497 1.1000 0.9217 0.059 Uiso 1 1 calc R U
C11 C 1.18242(19) 1.0320(3) 0.7726(2) 0.0496(10) Uani 1 1 d G .
H11 H 1.2771 1.0607 0.7783 0.060 Uiso 1 1 calc R U
C10 C 1.1173(2) 0.9654(3) 0.67806(19) 0.0432(9) Uani 1 1 d G .
H10 H 1.1683 0.9497 0.6206 0.052 Uiso 1 1 calc R U
N1 N 0.8987(2) 0.6646(3) 0.2280(2) 0.0543(10) Uani 1 1 d G .
C5 C 0.9739(3) 0.7265(3) 0.32106(18) 0.0401(8) Uani 1 1 d G .
C4 C 1.1168(3) 0.7572(3) 0.3252(2) 0.0467(10) Uani 1 1 d G .
H4 H 1.1671 0.7986 0.3875 0.056 Uiso 1 1 calc R U
C3 C 1.1845(2) 0.7261(3) 0.2363(3) 0.0576(12) Uani 1 1 d G .
H3 H 1.2802 0.7467 0.2391 0.069 Uiso 1 1 calc R U
C2 C 1.1094(3) 0.6642(3) 0.1433(2) 0.0603(13) Uani 1 1 d G .
H2 H 1.1547 0.6434 0.0838 0.072 Uiso 1 1 calc R U
C1 C 0.9664(3) 0.6335(3) 0.13911(19) 0.0661(15) Uani 1 1 d G .
H1 H 0.9161 0.5921 0.0769 0.079 Uiso 1 1 calc R U
C7 C 0.69427(16) 0.7313(2) 0.49710(17) 0.0351(8) Uani 1 1 d G .
N4 N 0.7654(2) 0.8064(2) 0.58479(14) 0.0332(6) Uani 1 1 d G .
C8 C 0.9045(2) 0.8542(2) 0.58254(15) 0.0367(8) Uani 1 1 d G .
N3 N 0.97241(17) 0.8270(2) 0.49260(18) 0.0385(7) Uani 1 1 d G .
C6 C 0.9013(2) 0.7519(2) 0.40491(15) 0.0391(8) Uani 1 1 d G .
N2 N 0.7622(2) 0.70402(19) 0.40716(15) 0.0354(7) Uani 1 1 d G .
N10 N 0.3965(7) 0.5499(5) 0.8784(6) 0.0848(17) Uani 1 1 d . .
C17 C 0.27932(18) 0.6082(3) 0.5124(2) 0.0491(10) Uani 1 1 d G .
H17 H 0.1857 0.5818 0.5174 0.059 Uiso 1 1 calc R U
C18 C 0.3575(2) 0.6877(3) 0.59416(19) 0.0467(10) Uani 1 1 d G .
H18 H 0.3161 0.7144 0.6537 0.056 Uiso 1 1 calc R U
N6 N 0.4975(2) 0.7272(2) 0.58680(16) 0.0358(7) Uani 1 1 d G .
C14 C 0.55931(18) 0.6872(2) 0.49774(19) 0.0335(7) Uani 1 1 d G .
C15 C 0.4811(2) 0.6078(2) 0.41604(17) 0.0385(8) Uani 1 1 d G .
H15 H 0.5225 0.5810 0.3564 0.046 Uiso 1 1 calc R U
C16 C 0.3411(2) 0.5683(2) 0.4234(2) 0.0455(10) Uani 1 1 d G .
H16 H 0.2889 0.5151 0.3687 0.055 Uiso 1 1 calc R U
N11 N 0.9747(7) 0.6104(6) 0.6429(6) 0.0860(17) Uani 1 1 d . .
C21 C 1.0262(6) 0.6416(6) 0.7265(6) 0.0665(15) Uani 1 1 d . .
C19 C 0.4042(6) 0.4547(5) 0.8751(5) 0.0612(13) Uani 1 1 d . .
C20 C 0.4171(7) 0.3344(5) 0.8708(6) 0.0740(16) Uani 1 1 d . .
H20A H 0.3901 0.2966 0.7985 0.089 Uiso 1 1 calc R U
H20B H 0.3587 0.2959 0.9200 0.089 Uiso 1 1 calc R U
H20C H 0.5113 0.3303 0.8910 0.089 Uiso 1 1 calc R U
C22 C 1.0908(8) 0.6831(9) 0.8339(7) 0.098(2) Uani 1 1 d . .
H22A H 1.1467 0.7595 0.8338 0.118 Uiso 1 1 calc R U
H22B H 1.1476 0.6304 0.8566 0.118 Uiso 1 1 calc R U
H22C H 1.0210 0.6872 0.8830 0.118 Uiso 1 1 calc R U

loop_
_atom_site_aniso_label
_atom_site_aniso_U_11
_atom_site_aniso_U_22
_atom_site_aniso_U_33
_atom_site_aniso_U_23
_atom_site_aniso_U_13
_atom_site_aniso_U_12
Lu01 0.03287(9) 0.03315(9) 0.02735(9) -0.00386(6) 0.00384(6) 0.00856(6)
O1 0.057(2) 0.0490(18) 0.066(2) 0.0156(16) 0.0040(17) 0.0089(16)
O2 0.0470(18) 0.0522(19) 0.065(2) 0.0021(16) 0.0044(15) 0.0178(15)
O3 0.109(4) 0.073(3) 0.109(4) 0.031(3) -0.008(3) 0.048(3)
O4 0.069(2) 0.057(2) 0.053(2) 0.0060(16) -0.0132(17) 0.0036(18)
O5 0.073(2) 0.0513(18) 0.0367(16) 0.0003(13) 0.0062(15) 0.0291(17)
O6 0.082(3) 0.071(3) 0.078(3) 0.031(2) 0.000(2) 0.032(2)
O7 0.061(2) 0.079(3) 0.067(2) -0.045(2) 0.0023(18) 0.022(2)
O8 0.120(2) 0.120(2) 0.123(2) 0.0095(18) -0.0018(16) 0.0550(18)
O9 0.101(2) 0.105(2) 0.0872(17) -0.0409(15) 0.0005(14) 0.0261(17)
O10 0.0517(18) 0.0458(17) 0.0466(17) -0.0009(14) 0.0222(14) 0.0092(14)
N8 0.046(2) 0.056(2) 0.048(2) 0.0137(18) 0.0083(16) 0.0183(17)
N7 0.064(3) 0.047(2) 0.057(2) 0.0011(19) -0.007(2) 0.022(2)
N9 0.057(2) 0.043(2) 0.0628(19) -0.0110(16) 0.0264(15) 0.0059(15)
C9 0.0353(19) 0.0365(19) 0.038(2) 0.0014(15) 0.0034(15) 0.0048(15)
N5 0.0361(16) 0.0418(17) 0.0303(16) -0.0040(13) -0.0002(13) 0.0069(13)
C13 0.043(2) 0.052(2) 0.037(2) -0.0075(18) 0.0001(17) 0.0064(19)
C12 0.048(2) 0.052(2) 0.041(2) -0.0100(19) -0.0083(18) 0.0030(19)
C11 0.037(2) 0.052(3) 0.053(3) -0.005(2) -0.0045(18) 0.0011(18)
C10 0.035(2) 0.048(2) 0.042(2) -0.0037(18) 0.0026(16) 0.0022(17)
N1 0.050(2) 0.072(3) 0.0355(19) -0.0146(18) 0.0076(16) 0.0077(19)
C5 0.042(2) 0.042(2) 0.037(2) 0.0043(16) 0.0070(16) 0.0084(17)
C4 0.043(2) 0.058(3) 0.038(2) 0.0018(19) 0.0114(17) 0.0052(19)
C3 0.048(3) 0.075(3) 0.051(3) 0.002(2) 0.019(2) 0.012(2)
C2 0.066(3) 0.073(3) 0.045(3) -0.002(2) 0.023(2) 0.019(3)
C1 0.063(3) 0.087(4) 0.045(3) -0.012(3) 0.010(2) 0.014(3)
C7 0.044(2) 0.0350(18) 0.0264(17) -0.0017(14) 0.0008(15) 0.0129(16)
N4 0.0311(15) 0.0352(15) 0.0305(15) -0.0024(12) 0.0016(12) 0.0035(12)
C8 0.0348(18) 0.041(2) 0.0363(19) 0.0060(15) 0.0082(15) 0.0094(15)
N3 0.0373(17) 0.0438(18) 0.0317(16) -0.0008(14) 0.0072(13) 0.0025(14)
C6 0.038(2) 0.0370(19) 0.040(2) 0.0021(16) 0.0003(16) 0.0039(16)
N2 0.0351(16) 0.0402(17) 0.0289(15) -0.0032(13) 0.0069(12) 0.0046(13)
N10 0.091(4) 0.058(3) 0.104(5) 0.019(3) 0.002(3) 0.006(3)
C17 0.033(2) 0.060(3) 0.049(2) -0.007(2) 0.0011(17) 0.0017(18)
C18 0.038(2) 0.059(3) 0.040(2) -0.0066(19) 0.0049(17) 0.0078(19)
N6 0.0325(15) 0.0441(18) 0.0303(15) -0.0033(13) 0.0039(12) 0.0093(13)
C14 0.0383(18) 0.0328(17) 0.0289(17) 0.0004(14) 0.0025(14) 0.0074(15)
C15 0.0386(19) 0.039(2) 0.0344(19) -0.0065(15) 0.0008(15) 0.0048(16)
C16 0.040(2) 0.046(2) 0.045(2) -0.0071(18) -0.0038(17) 0.0036(17)
N11 0.073(4) 0.094(4) 0.087(4) 0.011(3) 0.007(3) 0.007(3)
C21 0.042(3) 0.075(4) 0.083(4) 0.015(3) 0.007(3) 0.008(2)
C19 0.056(3) 0.062(3) 0.062(3) 0.011(3) 0.002(2) 0.003(2)
C20 0.086(4) 0.063(3) 0.073(4) 0.006(3) -0.004(3) 0.020(3)
C22 0.064(4) 0.130(7) 0.097(6) 0.013(5) -0.007(4) 0.016(4)

loop_
_atom_type_symbol
_atom_type_description
_atom_type_scat_dispersion_real
_atom_type_scat_dispersion_imag
_atom_type_scat_source
C C 0.0033 0.0016 'International Tables Vol C Tables 4.2.6.8 and 6.1.1.4'
H H 0.0000 0.0000 'International Tables Vol C Tables 4.2.6.8 and 6.1.1.4'
N N 0.0061 0.0033 'International Tables Vol C Tables 4.2.6.8 and 6.1.1.4'
O O 0.0106 0.0060 'International Tables Vol C Tables 4.2.6.8 and 6.1.1.4'
Lu Lu -0.4720 5.8584 'International Tables Vol C Tables 4.2.6.8 and 6.1.1.4'

loop_
_geom_angle_atom_site_label_1
_geom_angle_atom_site_label_2
_geom_angle_atom_site_label_3
_geom_angle
O7 Lu01 O10 79.66(15)
O7 Lu01 O1 84.21(16)
O10 Lu01 O1 126.14(13)
O7 Lu01 O5 125.11(15)
O10 Lu01 O5 75.45(13)
O1 Lu01 O5 148.58(13)
O7 Lu01 O2 81.01(14)
O10 Lu01 O2 72.94(13)
O1 Lu01 O2 53.84(13)
O5 Lu01 O2 133.67(13)
O7 Lu01 N4 137.93(12)
O10 Lu01 N4 141.88(10)
O1 Lu01 N4 74.49(11)
O5 Lu01 N4 75.42(10)
O2 Lu01 N4 112.22(11)
O7 Lu01 O4 75.19(15)
O10 Lu01 O4 77.35(14)
O1 Lu01 O4 145.51(13)
O5 Lu01 O4 52.09(12)
O2 Lu01 O4 144.67(14)
N4 Lu01 O4 102.92(12)
O7 Lu01 N6 150.94(12)
O10 Lu01 N6 82.17(10)
O1 Lu01 N6 88.46(11)
O5 Lu01 N6 70.82(11)
O2 Lu01 N6 72.05(11)
N4 Lu01 N6 65.33(7)
O4 Lu01 N6 122.39(11)
O7 Lu01 N5 75.38(12)
O10 Lu01 N5 143.74(11)
O1 Lu01 N5 77.11(11)
O5 Lu01 N5 98.02(11)
O2 Lu01 N5 127.22(11)
N4 Lu01 N5 64.81(7)
O4 Lu01 N5 71.14(11)
N6 Lu01 N5 130.11(7)
O7 Lu01 N7 80.35(15)
O10 Lu01 N7 99.18(14)
O1 Lu01 N7 27.13(13)
O5 Lu01 N7 151.16(13)
O2 Lu01 N7 26.77(13)
N4 Lu01 N7 94.64(12)
O4 Lu01 N7 155.52(13)
N6 Lu01 N7 80.40(11)
N5 Lu01 N7 102.05(12)
O7 Lu01 N8 100.13(15)
O10 Lu01 N8 73.90(12)
O1 Lu01 N8 159.94(13)
O5 Lu01 N8 25.91(12)
O2 Lu01 N8 146.02(12)
N4 Lu01 N8 89.80(10)
O4 Lu01 N8 26.21(12)
N6 Lu01 N8 96.34(11)
N5 Lu01 N8 85.00(11)
N7 Lu01 N8 172.77(13)
N7 O1 Lu01 96.1(3)
N7 O2 Lu01 94.6(3)
N8 O4 Lu01 94.5(3)
N8 O5 Lu01 98.5(3)
N9 O7 Lu01 149.9(4)
Lu01 O10 H10A 129(4)
Lu01 O10 H10B 126(4)
H10A O10 H10B 105(5)
O6 N8 O5 122.4(5)
O6 N8 O4 122.9(5)
O5 N8 O4 114.8(4)
O6 N8 Lu01 176.0(4)
O5 N8 Lu01 55.6(2)
O4 N8 Lu01 59.3(2)
O3 N7 O2 122.5(5)
O3 N7 O1 122.3(5)
O2 N7 O1 115.2(4)
O3 N7 Lu01 175.0(4)
O2 N7 Lu01 58.6(2)
O1 N7 Lu01 56.8(2)
O9 N9 O8 118.1(5)
O9 N9 O7 122.0(6)
O8 N9 O7 119.6(6)
C8 C9 N5 115.75(18)
C8 C9 C10 124.22(18)
N5 C9 C10 120.0
C13 N5 C9 120.0
C13 N5 Lu01 121.45(11)
C9 N5 Lu01 118.44(11)
N5 C13 C12 120.0
N5 C13 H13 120.0
C12 C13 H13 120.0
C13 C12 C11 120.0
C13 C12 H12 120.0
C11 C12 H12 120.0
C10 C11 C12 120.0
C10 C11 H11 120.0
C12 C11 H11 120.0
C11 C10 C9 120.0
C11 C10 H10 120.0
C9 C10 H10 120.0
C5 N1 C1 120.0
C6 C5 N1 116.69(19)
C6 C5 C4 123.30(19)
N1 C5 C4 120.0
C5 C4 C3 120.0
C5 C4 H4 120.0
C3 C4 H4 120.0
C2 C3 C4 120.0
C2 C3 H3 120.0
C4 C3 H3 120.0
C3 C2 C1 120.0
C3 C2 H2 120.0
C1 C2 H2 120.0
C2 C1 N1 120.0
C2 C1 H1 120.0
N1 C1 H1 120.0
C14 C7 N4 120.22(16)
C14 C7 N2 119.76(16)
N4 C7 N2 120.0
C8 N4 C7 120.0
C8 N4 Lu01 120.57(10)
C7 N4 Lu01 119.43(10)
C9 C8 N4 120.31(17)
C9 C8 N3 119.61(17)
N4 C8 N3 120.0
C6 N3 C8 120.0
C5 C6 N3 117.18(18)
C5 C6 N2 122.79(18)
N3 C6 N2 120.0
C6 N2 C7 120.0
C18 C17 C16 120.0
C18 C17 H17 120.0
C16 C17 H17 120.0
C17 C18 N6 120.0
C17 C18 H18 120.0
N6 C18 H18 120.0
C14 N6 C18 120.0
C14 N6 Lu01 118.99(11)
C18 N6 Lu01 120.77(11)
C7 C14 C15 124.27(17)
C7 C14 N6 115.72(17)
C15 C14 N6 120.0
C14 C15 C16 120.0
C14 C15 H15 120.0
C16 C15 H15 120.0
C15 C16 C17 120.0
C15 C16 H16 120.0
C17 C16 H16 120.0
N11 C21 C22 179.0(8)
N10 C19 C20 178.8(7)
C19 C20 H20A 109.5
C19 C20 H20B 109.5
H20A C20 H20B 109.5
C19 C20 H20C 109.5
H20A C20 H20C 109.5
H20B C20 H20C 109.5
C21 C22 H22A 109.5
C21 C22 H22B 109.5
H22A C22 H22B 109.5
C21 C22 H22C 109.5
H22A C22 H22C 109.5
H22B C22 H22C 109.5

loop_
_geom_bond_atom_site_label_1
_geom_bond_atom_site_label_2
_geom_bond_distance
Lu01 O7 2.258(3)
Lu01 O10 2.295(3)
Lu01 O1 2.345(3)
Lu01 O5 2.382(3)
Lu01 O2 2.387(3)
Lu01 N4 2.4143(15)
Lu01 O4 2.463(4)
Lu01 N6 2.4859(17)
Lu01 N5 2.5370(18)
Lu01 N7 2.787(4)
Lu01 N8 2.856(4)
O1 N7 1.278(6)
O2 N7 1.259(6)
O3 N7 1.206(6)
O4 N8 1.265(6)
O5 N8 1.261(5)
O6 N8 1.210(5)
O7 N9 1.213(5)
O8 N9 1.203(7)
O9 N9 1.193(7)
O10 H10A 0.90(6)
O10 H10B 0.84(6)
C9 C8 1.349(2)
C9 N5 1.3900
C9 C10 1.3900
N5 C13 1.3900
C13 C12 1.3900
C13 H13 0.9300
C12 C11 1.3900
C12 H12 0.9300
C11 C10 1.3900
C11 H11 0.9300
C10 H10 0.9300
N1 C5 1.3900
N1 C1 1.3900
C5 C6 1.352(2)
C5 C4 1.3900
C4 C3 1.3900
C4 H4 0.9300
C3 C2 1.3900
C3 H3 0.9300
C2 C1 1.3900
C2 H2 0.9300
C1 H1 0.9300
C7 C14 1.341(2)
C7 N4 1.3900
C7 N2 1.3900
N4 C8 1.3900
C8 N3 1.3900
N3 C6 1.3900
C6 N2 1.3900
N10 C19 1.130(8)
C17 C18 1.3900
C17 C16 1.3900
C17 H17 0.9300
C18 N6 1.3900
C18 H18 0.9300
N6 C14 1.3900
C14 C15 1.3900
C15 C16 1.3900
C15 H15 0.9300
C16 H16 0.9300
N11 C21 1.121(9)
C21 C22 1.438(10)
C19 C20 1.436(8)
C20 H20A 0.9600
C20 H20B 0.9600
C20 H20C 0.9600
C22 H22A 0.9600
C22 H22B 0.9600
C22 H22C 0.9600
